data_1552449
loop_
_publ_author_name
'Ghadwal, Rajendra S.'
'Rottsch\"afer, Dennis'
'Blomeyer, Sebastian'
'Neumann, Beate'
'Stammler, Georg'

_publ_section_title
;
 Direct functionalization of white phosphorus with anionic dicarbenes and
 mesoionic carbenes: Facile access to 1,2,3-triphosphol-2-ides
;
_journal_name_full 'Chemical Science'
_journal_paper_doi 10.1039/C9SC04441H
_journal_year 2019
_chemical_absolute_configuration ad
_chemical_formula_moiety 'C34 H41 N2 P3, C7 H8'
_chemical_formula_sum 'C41 H49 N2 P3'
_chemical_formula_weight 662.73
_space_group_crystal_system orthorhombic
_space_group_IT_number 19
_space_group_name_Hall 'P 2ac 2ab'
_space_group_name_H-M_alt 'P 21 21 21'
_symmetry_space_group_name_Hall 'P 2ac 2ab'
_symmetry_space_group_name_H-M 'P 21 21 21'
_atom_sites_solution_hydrogens geom
_atom_sites_solution_primary dual
_audit_creation_date 2018-10-23
_audit_creation_method
;
Olex2 1.2
(compiled 2018.05.29 svn.r3508 for OlexSys, GUI svn.r5506)
;
_audit_update_record
;
2019-07-10 deposited with the CCDC.    2019-10-18 downloaded from the CCDC.
;
_cell_angle_alpha 90
_cell_angle_beta 90
_cell_angle_gamma 90
_cell_formula_units_Z 4
_cell_length_a 11.1499(5)
_cell_length_b 17.6614(8)
_cell_length_c 19.2232(6)
_cell_measurement_reflns_used 14670
_cell_measurement_temperature 100.0(1)
_cell_measurement_theta_max 76.1140
_cell_measurement_theta_min 3.3750
_cell_volume 3785.5(3)
_computing_cell_refinement 'CrysAlisPro 1.171.39.46 (Rigaku OD, 2018)'
_computing_data_collection 'CrysAlisPro 1.171.39.46 (Rigaku OD, 2018)'
_computing_data_reduction 'CrysAlisPro 1.171.39.46 (Rigaku OD, 2018)'
_computing_molecular_graphics 'Olex2 (Dolomanov et al., 2009)'
_computing_publication_material 'Olex2 (Dolomanov et al., 2009)'
_computing_structure_refinement 'ShelXL (Sheldrick, 2015)'
_computing_structure_solution 'ShelXT (Sheldrick, 2015)'
_diffrn_ambient_environment N~2~
_diffrn_ambient_temperature 100.0(1)
_diffrn_detector 'CCD plate'
_diffrn_detector_area_resol_mean 5.3114
_diffrn_detector_type Atlas
_diffrn_measured_fraction_theta_full 1.000
_diffrn_measured_fraction_theta_max 0.982
_diffrn_measurement_details
;
List of Runs (angles in degrees, time in seconds):

  # Type    Start    End  Width  t~exp~   \w     \q     \k     \f   Frames
#--------------------------------------------------------------------------
  1  \w   -122.00 -35.00   1.00    8.00    --  -38.50-178.00  30.00   87
  2  \w   -110.00 -18.00   1.00    8.00    --  -38.50 -38.00 150.00   92
  3  \w   -123.00 -34.00   1.00    8.00    --  -38.50 178.00 150.00   89
  4  \w     57.00 127.00   1.00    8.00    --   43.20 178.00  90.00   70
  5  \w     85.00 178.00   1.00   32.00    --  111.00  61.00 120.00   93
  6  \w     31.00 110.00   1.00   32.00    --  111.00 -94.00  60.00   79
  7  \w     94.00 178.00   1.00   32.00    --  111.00 125.00 -90.00   84
  8  \w     81.00 178.00   1.00   32.00    --  111.00  77.00-180.00   97
  9  \w     41.00 118.00   1.00   32.00    --  111.00-125.00 -30.00   77
 10  \w     41.00 118.00   1.00   32.00    --  111.00-125.00-150.00   77
 11  \w     31.00 110.00   1.00   32.00    --  111.00 -94.00-180.00   79
 12  \w     90.00 178.00   1.00   32.00    --  111.00  30.00-120.00   88
 13  \w     13.00 115.00   1.00    8.00    --   43.20  77.00   0.00  102
 14  \w     18.00 112.00   1.00    8.00    --   43.20  57.00 120.00   94
 15  \w     18.00 112.00   1.00    8.00    --   43.20  57.00 -90.00   94
 16  \w     71.00 141.00   1.00   32.00    --  111.00  15.00  60.00   70
;
_diffrn_measurement_device 'four-circle diffractometer'
_diffrn_measurement_device_type 'SuperNova, Dual, Cu at home/near, Atlas'
_diffrn_measurement_method '\w scans'
_diffrn_orient_matrix_type 'CrysAlisPro convention (1999,Acta A55,543-557)'
_diffrn_orient_matrix_UB_11 0.1152783000
_diffrn_orient_matrix_UB_12 0.0073722000
_diffrn_orient_matrix_UB_13 -0.0436866000
_diffrn_orient_matrix_UB_21 0.0416141000
_diffrn_orient_matrix_UB_22 0.0665810000
_diffrn_orient_matrix_UB_23 0.0460297000
_diffrn_orient_matrix_UB_31 0.0637426000
_diffrn_orient_matrix_UB_32 -0.0558597000
_diffrn_orient_matrix_UB_33 0.0489742000
_diffrn_radiation_monochromator mirror
_diffrn_radiation_probe x-ray
_diffrn_radiation_type CuK\a
_diffrn_radiation_wavelength 1.54184
_diffrn_reflns_av_R_equivalents 0.0500
_diffrn_reflns_av_unetI/netI 0.0417
_diffrn_reflns_Laue_measured_fraction_full 1.000
_diffrn_reflns_Laue_measured_fraction_max 0.982
_diffrn_reflns_limit_h_max 13
_diffrn_reflns_limit_h_min -13
_diffrn_reflns_limit_k_max 19
_diffrn_reflns_limit_k_min -21
_diffrn_reflns_limit_l_max 24
_diffrn_reflns_limit_l_min -23
_diffrn_reflns_number 31369
_diffrn_reflns_point_group_measured_fraction_full 1.000
_diffrn_reflns_point_group_measured_fraction_max 0.974
_diffrn_reflns_theta_full 67.684
_diffrn_reflns_theta_max 76.768
_diffrn_reflns_theta_min 3.398
_diffrn_source 'micro-focus sealed X-ray tube'
_diffrn_source_type 'SuperNova (Cu) X-ray Source'
_exptl_absorpt_coefficient_mu 1.659
_exptl_absorpt_correction_T_max 1.000
_exptl_absorpt_correction_T_min 0.855
_exptl_absorpt_correction_type gaussian
_exptl_absorpt_process_details
;
CrysAlisPro 1.171.39.46 (Rigaku Oxford Diffraction, 2018)
Numerical absorption correction based on gaussian integration over
            a multifaceted crystal model
Empirical absorption correction using spherical harmonics,
 implemented in SCALE3 ABSPACK scaling algorithm.
;
_exptl_crystal_colour 'clear brown'
_exptl_crystal_colour_lustre clear
_exptl_crystal_colour_primary brown
_exptl_crystal_density_diffrn 1.163
_exptl_crystal_description irregular
_exptl_crystal_F_000 1416
_exptl_crystal_size_max 0.153
_exptl_crystal_size_mid 0.108
_exptl_crystal_size_min 0.087
_refine_diff_density_max 0.295
_refine_diff_density_min -0.446
_refine_diff_density_rms 0.049
_refine_ls_abs_structure_details
;
 Flack x determined using 2682 quotients [(I+)-(I-)]/[(I+)+(I-)]
 (Parsons, Flack and Wagner, Acta Cryst. B69 (2013) 249-259).
;
_refine_ls_abs_structure_Flack -0.024(12)
_refine_ls_extinction_coef 0.00082(15)
_refine_ls_extinction_expression Fc^*^=kFc[1+0.001xFc^2^\l^3^/sin(2\q)]^-1/4^
_refine_ls_extinction_method 'SHELXL-2018/3 (Sheldrick 2018)'
_refine_ls_goodness_of_fit_ref 1.037
_refine_ls_hydrogen_treatment constr
_refine_ls_matrix_type full
_refine_ls_number_parameters 491
_refine_ls_number_reflns 7770
_refine_ls_number_restraints 0
_refine_ls_restrained_S_all 1.037
_refine_ls_R_factor_all 0.0566
_refine_ls_R_factor_gt 0.0509
_refine_ls_shift/su_max 0.000
_refine_ls_shift/su_mean 0.000
_refine_ls_structure_factor_coef Fsqd
_refine_ls_weighting_details 'w=1/[\s^2^(Fo^2^)+(0.0492P)^2^+2.6152P] where P=(Fo^2^+2Fc^2^)/3'
_refine_ls_weighting_scheme calc
_refine_ls_wR_factor_gt 0.1214
_refine_ls_wR_factor_ref 0.1253
_reflns_Friedel_coverage 0.780
_reflns_Friedel_fraction_full 1.000
_reflns_Friedel_fraction_max 0.963
_reflns_number_gt 7012
_reflns_number_total 7770
_reflns_threshold_expression 'I > 2\s(I)'
_cod_data_source_file c9sc04441h2.cif
_cod_data_source_block compound4c
_cod_database_code 1552449
_shelx_shelxl_version_number 2018/3
_chemical_oxdiff_formula C41H49N2P3
_shelx_space_group_comment
;
The symmetry employed for this shelxl refinement is uniquely defined
by the following loop, which should always be used as a source of
symmetry information in preference to the above space-group names.
They are only intended as comments.
;
_reflns_odcompleteness_completeness 99.98
_reflns_odcompleteness_iscentric 1
_reflns_odcompleteness_theta 71.98
_olex2_refinement_description
;
1. Fixed Uiso
 At 1.2 times of:
  All C(H) groups
 At 1.5 times of:
  All C(H,H,H) groups
2. Others
 Sof(C35B)=Sof(C36B)=Sof(H36B)=Sof(C37B)=Sof(H37B)=Sof(C38B)=Sof(H38B)=
 Sof(C39B)=Sof(H39B)=Sof(C40B)=Sof(H40B)=Sof(C41B)=Sof(H41D)=Sof(H41E)=
 Sof(H41F)=1-FVAR(1)
 Sof(C35A)=Sof(C36A)=Sof(H36A)=Sof(C37A)=Sof(H37A)=Sof(C38A)=Sof(H38A)=
 Sof(C39A)=Sof(H39A)=Sof(C40A)=Sof(H40A)=Sof(C41A)=Sof(H41A)=Sof(H41B)=
 Sof(H41C)=FVAR(1)
3.a Ternary CH refined with riding coordinates:
 C17(H17), C20(H20), C29(H29), C32(H32)
3.b Aromatic/amide H refined with riding coordinates:
 C5(H5), C6(H6), C8(H8), C9(H9), C13(H13), C14(H14), C15(H15), C25(H25),
 C26(H26), C27(H27), C36A(H36A), C37A(H37A), C38A(H38A), C39A(H39A), C40A(H40A),
  C36B(H36B), C37B(H37B), C38B(H38B), C39B(H39B), C40B(H40B)
3.c Idealised Me refined as rotating group:
 C10(H10A,H10B,H10C), C18(H18A,H18B,H18C), C19(H19A,H19B,H19C), C21(H21A,H21B,
 H21C), C22(H22A,H22B,H22C), C30(H30A,H30B,H30C), C31(H31A,H31B,H31C), C33(H33A,
 H33B,H33C), C34(H34A,H34B,H34C), C41A(H41A,H41B,H41C), C41B(H41D,H41E,H41F)
;
_olex2_date_sample_data_collection 2018-10-22
_olex2_submission_special_instructions 'No special instructions were received'
_oxdiff_exptl_absorpt_empirical_details
;
Empirical correction (ABSPACK) includes:
- Absorption correction using spherical harmonics
- Frame scaling
- Detector area scaling
;
_oxdiff_exptl_absorpt_empirical_full_max 1.189
_oxdiff_exptl_absorpt_empirical_full_min 0.847

loop_
_space_group_symop_operation_xyz
'x, y, z'
'-x+1/2, -y, z+1/2'
'-x, y+1/2, -z+1/2'
'x+1/2, -y+1/2, -z'

loop_
_atom_site_label
_atom_site_type_symbol
_atom_site_fract_x
_atom_site_fract_y
_atom_site_fract_z
_atom_site_U_iso_or_equiv
_atom_site_adp_type
_atom_site_occupancy
_atom_site_site_symmetry_order
_atom_site_calc_flag
_atom_site_refinement_flags_posn
_atom_site_refinement_flags_occupancy
_atom_site_disorder_assembly
_atom_site_disorder_group
P1 P 0.72514(11) 0.33363(7) 0.62759(5) 0.0381(3) Uani 1 1 d . . . .
P2 P 0.76861(11) 0.35151(7) 0.73303(5) 0.0424(3) Uani 1 1 d . . . .
P3 P 0.63658(11) 0.42865(7) 0.76650(5) 0.0389(3) Uani 1 1 d . . . .
N1 N 0.5176(3) 0.41081(18) 0.57443(14) 0.0289(7) Uani 1 1 d . . . .
N2 N 0.4638(3) 0.47753(19) 0.66490(15) 0.0309(7) Uani 1 1 d . . . .
C1 C 0.4358(4) 0.4624(2) 0.59772(17) 0.0292(8) Uani 1 1 d . . . .
C2 C 0.6010(4) 0.3940(2) 0.62733(18) 0.0297(8) Uani 1 1 d . . . .
C3 C 0.5641(4) 0.4348(2) 0.68569(18) 0.0327(8) Uani 1 1 d . . . .
C4 C 0.3374(4) 0.4967(2) 0.55818(18) 0.0329(9) Uani 1 1 d . . . .
C5 C 0.2777(4) 0.4572(2) 0.50567(18) 0.0344(8) Uani 1 1 d . . . .
H5 H 0.299692 0.407698 0.495004 0.041 Uiso 1 1 calc R . . .
C6 C 0.1848(4) 0.4923(3) 0.4693(2) 0.0369(9) Uani 1 1 d . . . .
H6 H 0.145484 0.465743 0.434317 0.044 Uiso 1 1 calc R . . .
C7 C 0.1496(5) 0.5662(3) 0.4840(2) 0.0420(10) Uani 1 1 d . . . .
C8 C 0.2073(6) 0.6035(3) 0.5370(2) 0.0559(15) Uani 1 1 d . . . .
H8 H 0.183116 0.652254 0.548841 0.067 Uiso 1 1 calc R . . .
C9 C 0.3004(5) 0.5701(3) 0.5729(2) 0.0497(13) Uani 1 1 d . . . .
H9 H 0.339147 0.597264 0.607774 0.060 Uiso 1 1 calc R . . .
C10 C 0.0476(5) 0.6027(3) 0.4456(2) 0.0510(12) Uani 1 1 d . . . .
H10A H 0.028671 0.573256 0.405063 0.076 Uiso 1 1 calc GR . . .
H10B H 0.070306 0.652893 0.431783 0.076 Uiso 1 1 calc GR . . .
H10C H -0.021346 0.605183 0.475408 0.076 Uiso 1 1 calc GR . . .
C11 C 0.5246(4) 0.3800(2) 0.50472(17) 0.0314(8) Uani 1 1 d . . . .
C12 C 0.5670(4) 0.4264(2) 0.45166(18) 0.0344(9) Uani 1 1 d . . . .
C13 C 0.5693(4) 0.3956(3) 0.38410(18) 0.0374(9) Uani 1 1 d . . . .
H13 H 0.596900 0.425000 0.347271 0.045 Uiso 1 1 calc R . . .
C14 C 0.5315(4) 0.3231(3) 0.37187(19) 0.0374(9) Uani 1 1 d . . . .
H14 H 0.531938 0.304061 0.326760 0.045 Uiso 1 1 calc R . . .
C15 C 0.4924(4) 0.2778(3) 0.4263(2) 0.0349(9) Uani 1 1 d . . . .
H15 H 0.468738 0.228244 0.417244 0.042 Uiso 1 1 calc R . . .
C16 C 0.4880(4) 0.3050(2) 0.49461(18) 0.0309(8) Uani 1 1 d . . . .
C17 C 0.6150(5) 0.5053(3) 0.4640(2) 0.0438(11) Uani 1 1 d . . . .
H17 H 0.604058 0.517056 0.513392 0.053 Uiso 1 1 calc R . . .
C18 C 0.5468(7) 0.5652(3) 0.4218(3) 0.0709(18) Uani 1 1 d . . . .
H18A H 0.557878 0.555813 0.373041 0.106 Uiso 1 1 calc GR . . .
H18B H 0.577043 0.614585 0.433135 0.106 Uiso 1 1 calc GR . . .
H18C H 0.462975 0.562692 0.432879 0.106 Uiso 1 1 calc GR . . .
C19 C 0.7492(6) 0.5079(3) 0.4485(3) 0.0636(16) Uani 1 1 d . . . .
H19A H 0.790063 0.471432 0.476926 0.095 Uiso 1 1 calc GR . . .
H19B H 0.779452 0.557649 0.458536 0.095 Uiso 1 1 calc GR . . .
H19C H 0.762562 0.496416 0.400315 0.095 Uiso 1 1 calc GR . . .
C20 C 0.4440(4) 0.2541(2) 0.55350(19) 0.0343(9) Uani 1 1 d . . . .
H20 H 0.474764 0.274824 0.597273 0.041 Uiso 1 1 calc R . . .
C21 C 0.4932(5) 0.1740(3) 0.5459(2) 0.0488(12) Uani 1 1 d . . . .
H21A H 0.578687 0.176124 0.540256 0.073 Uiso 1 1 calc GR . . .
H21B H 0.457846 0.150319 0.505967 0.073 Uiso 1 1 calc GR . . .
H21C H 0.474144 0.145261 0.586835 0.073 Uiso 1 1 calc GR . . .
C22 C 0.3084(4) 0.2530(3) 0.5582(2) 0.0421(10) Uani 1 1 d . . . .
H22A H 0.279651 0.303128 0.567940 0.063 Uiso 1 1 calc GR . . .
H22B H 0.284096 0.219396 0.594879 0.063 Uiso 1 1 calc GR . . .
H22C H 0.275477 0.235771 0.514884 0.063 Uiso 1 1 calc GR . . .
C23 C 0.3947(4) 0.5214(2) 0.71367(17) 0.0313(8) Uani 1 1 d . . . .
C24 C 0.2890(4) 0.4886(2) 0.74133(19) 0.0345(9) Uani 1 1 d . . . .
C25 C 0.2239(4) 0.5317(3) 0.78841(19) 0.0378(9) Uani 1 1 d . . . .
H25 H 0.154451 0.511820 0.807949 0.045 Uiso 1 1 calc R . . .
C26 C 0.2608(4) 0.6039(3) 0.80681(19) 0.0400(10) Uani 1 1 d . . . .
H26 H 0.215227 0.632201 0.837935 0.048 Uiso 1 1 calc R . . .
C27 C 0.3643(4) 0.6342(2) 0.77935(19) 0.0370(9) Uani 1 1 d . . . .
H27 H 0.387676 0.682680 0.792424 0.044 Uiso 1 1 calc R . . .
C28 C 0.4349(4) 0.5937(2) 0.73232(19) 0.0335(8) Uani 1 1 d . . . .
C29 C 0.2481(4) 0.4089(2) 0.7222(2) 0.0394(10) Uani 1 1 d . . . .
H29 H 0.305886 0.388278 0.688792 0.047 Uiso 1 1 calc R . . .
C30 C 0.2497(6) 0.3585(3) 0.7864(3) 0.0631(16) Uani 1 1 d . . . .
H30A H 0.222942 0.308618 0.774142 0.095 Uiso 1 1 calc GR . . .
H30B H 0.197411 0.379299 0.821197 0.095 Uiso 1 1 calc GR . . .
H30C H 0.329906 0.355808 0.804500 0.095 Uiso 1 1 calc GR . . .
C31 C 0.1256(5) 0.4092(3) 0.6876(3) 0.0533(12) Uani 1 1 d . . . .
H31A H 0.126155 0.443859 0.649115 0.080 Uiso 1 1 calc GR . . .
H31B H 0.065987 0.424759 0.720702 0.080 Uiso 1 1 calc GR . . .
H31C H 0.107190 0.359240 0.671146 0.080 Uiso 1 1 calc GR . . .
C32 C 0.5492(4) 0.6286(3) 0.7033(2) 0.0397(10) Uani 1 1 d . . . .
H32 H 0.586171 0.591754 0.671696 0.048 Uiso 1 1 calc R . . .
C33 C 0.5242(6) 0.7013(3) 0.6619(3) 0.0590(14) Uani 1 1 d . . . .
H33A H 0.468266 0.690531 0.625220 0.089 Uiso 1 1 calc GR . . .
H33B H 0.597745 0.719765 0.642220 0.089 Uiso 1 1 calc GR . . .
H33C H 0.491016 0.738906 0.692311 0.089 Uiso 1 1 calc GR . . .
C34 C 0.6389(5) 0.6459(3) 0.7613(2) 0.0484(11) Uani 1 1 d . . . .
H34A H 0.608126 0.685933 0.790046 0.073 Uiso 1 1 calc GR . . .
H34B H 0.713911 0.661329 0.741314 0.073 Uiso 1 1 calc GR . . .
H34C H 0.650958 0.601395 0.789118 0.073 Uiso 1 1 calc GR . . .
C35A C 0.8759(16) 0.6912(15) 0.5928(12) 0.047(6) Uani 0.584(12) 1 d . P A 1
C36A C 0.8177(10) 0.6219(7) 0.6013(5) 0.053(3) Uani 0.584(12) 1 d . P A 1
H36A H 0.748027 0.609953 0.577164 0.063 Uiso 0.584(12) 1 calc R P A 1
C37A C 0.8709(12) 0.5712(7) 0.6488(6) 0.055(3) Uani 0.584(12) 1 d . P A 1
H37A H 0.839443 0.522624 0.652961 0.066 Uiso 0.584(12) 1 calc R P A 1
C38A C 0.965(2) 0.5907(11) 0.6880(10) 0.065(5) Uani 0.584(12) 1 d . P A 1
H38A H 0.997700 0.557668 0.720663 0.078 Uiso 0.584(12) 1 calc R P A 1
C39A C 1.0124(17) 0.6624(16) 0.6778(12) 0.075(10) Uani 0.584(12) 1 d . P A 1
H39A H 1.078616 0.676676 0.704095 0.090 Uiso 0.584(12) 1 calc R P A 1
C40A C 0.9694(11) 0.7109(7) 0.6336(6) 0.056(3) Uani 0.584(12) 1 d . P A 1
H40A H 1.002890 0.758939 0.630008 0.067 Uiso 0.584(12) 1 calc R P A 1
C41A C 0.8188(12) 0.7477(7) 0.5415(5) 0.079(4) Uani 0.584(12) 1 d . P A 1
H41A H 0.754782 0.723357 0.516747 0.119 Uiso 0.584(12) 1 calc GR P A 1
H41B H 0.878438 0.764753 0.509013 0.119 Uiso 0.584(12) 1 calc GR P A 1
H41C H 0.787741 0.790343 0.566722 0.119 Uiso 0.584(12) 1 calc GR P A 1
C35B C 0.9003(12) 0.6101(9) 0.6308(7) 0.043(3) Uani 0.416(12) 1 d . P A 2
C36B C 0.988(2) 0.6220(15) 0.6780(10) 0.048(7) Uani 0.416(12) 1 d . P A 2
H36B H 1.008563 0.582758 0.707856 0.057 Uiso 0.416(12) 1 calc R P A 2
C37B C 1.0461(19) 0.6883(15) 0.6835(12) 0.047(5) Uani 0.416(12) 1 d . P A 2
H37B H 1.112600 0.693526 0.712333 0.056 Uiso 0.416(12) 1 calc R P A 2
C38B C 1.0025(17) 0.7498(11) 0.6437(6) 0.055(4) Uani 0.416(12) 1 d . P A 2
H38B H 1.036055 0.797525 0.650213 0.066 Uiso 0.416(12) 1 calc R P A 2
C39B C 0.9125(17) 0.7413(10) 0.5960(7) 0.054(4) Uani 0.416(12) 1 d . P A 2
H39B H 0.895677 0.781279 0.566101 0.064 Uiso 0.416(12) 1 calc R P A 2
C40B C 0.843(3) 0.674(2) 0.5902(18) 0.052(7) Uani 0.416(12) 1 d . P A 2
H40B H 0.772611 0.669459 0.564743 0.063 Uiso 0.416(12) 1 calc R P A 2
C41B C 0.8447(14) 0.5328(10) 0.6236(8) 0.060(4) Uani 0.416(12) 1 d . P A 2
H41D H 0.900607 0.499254 0.601409 0.090 Uiso 0.416(12) 1 calc GR P A 2
H41E H 0.773199 0.536333 0.596031 0.090 Uiso 0.416(12) 1 calc GR P A 2
H41F H 0.824963 0.513499 0.668894 0.090 Uiso 0.416(12) 1 calc GR P A 2

loop_
_atom_site_aniso_label
_atom_site_aniso_U_11
_atom_site_aniso_U_22
_atom_site_aniso_U_33
_atom_site_aniso_U_23
_atom_site_aniso_U_13
_atom_site_aniso_U_12
P1 0.0416(5) 0.0458(6) 0.0268(4) -0.0004(4) 0.0002(4) 0.0064(5)
P2 0.0456(6) 0.0535(7) 0.0282(5) 0.0034(5) -0.0042(5) 0.0054(5)
P3 0.0470(6) 0.0503(7) 0.0195(4) -0.0005(4) -0.0038(4) 0.0036(5)
N1 0.0398(18) 0.0303(17) 0.0167(13) -0.0019(11) 0.0024(12) 0.0001(14)
N2 0.0416(18) 0.0327(18) 0.0184(13) -0.0036(12) -0.0023(13) 0.0040(15)
C1 0.042(2) 0.0285(19) 0.0174(15) -0.0041(13) -0.0003(14) 0.0018(17)
C2 0.040(2) 0.031(2) 0.0183(15) 0.0034(14) 0.0004(15) 0.0023(16)
C3 0.042(2) 0.034(2) 0.0221(16) 0.0014(15) -0.0007(15) 0.0000(18)
C4 0.045(2) 0.035(2) 0.0192(15) -0.0014(15) -0.0020(16) 0.0033(18)
C5 0.045(2) 0.035(2) 0.0238(16) -0.0019(15) -0.0014(17) 0.0029(19)
C6 0.042(2) 0.045(3) 0.0232(17) -0.0001(16) -0.0041(16) -0.0016(19)
C7 0.057(3) 0.045(3) 0.0236(17) 0.0032(17) -0.0015(18) 0.006(2)
C8 0.095(4) 0.043(3) 0.031(2) -0.0098(19) -0.015(2) 0.024(3)
C9 0.086(4) 0.034(2) 0.0286(19) -0.0054(17) -0.016(2) 0.010(2)
C10 0.059(3) 0.059(3) 0.034(2) 0.004(2) -0.003(2) 0.018(3)
C11 0.040(2) 0.036(2) 0.0177(16) -0.0040(14) 0.0009(15) 0.0041(17)
C12 0.045(2) 0.037(2) 0.0216(16) 0.0002(15) 0.0014(16) 0.0065(19)
C13 0.048(2) 0.047(2) 0.0179(16) 0.0036(15) 0.0031(16) 0.006(2)
C14 0.043(2) 0.050(3) 0.0194(15) -0.0056(17) -0.0013(16) 0.0069(19)
C15 0.038(2) 0.039(2) 0.0274(18) -0.0070(16) -0.0040(16) 0.0008(18)
C16 0.036(2) 0.036(2) 0.0206(16) -0.0018(15) -0.0005(15) 0.0030(17)
C17 0.068(3) 0.038(2) 0.0255(17) 0.0009(16) 0.008(2) -0.005(2)
C18 0.124(6) 0.041(3) 0.047(3) 0.014(2) -0.006(3) 0.002(3)
C19 0.078(4) 0.069(4) 0.044(2) -0.009(2) 0.019(3) -0.028(3)
C20 0.046(2) 0.034(2) 0.0227(16) -0.0023(15) -0.0005(16) -0.0029(18)
C21 0.068(3) 0.036(3) 0.043(2) 0.0026(19) 0.013(2) 0.007(2)
C22 0.046(3) 0.048(3) 0.033(2) 0.0024(19) -0.0019(18) -0.002(2)
C23 0.041(2) 0.036(2) 0.0159(15) -0.0034(14) -0.0001(14) 0.0040(17)
C24 0.043(2) 0.039(2) 0.0226(16) 0.0001(15) -0.0014(16) 0.0022(18)
C25 0.041(2) 0.045(2) 0.0271(17) -0.0017(16) 0.0038(17) 0.006(2)
C26 0.047(3) 0.048(3) 0.0253(17) -0.0073(16) 0.0009(17) 0.011(2)
C27 0.052(2) 0.034(2) 0.0244(17) -0.0076(15) -0.0028(17) 0.0047(19)
C28 0.046(2) 0.034(2) 0.0205(15) -0.0018(15) -0.0005(17) 0.0004(17)
C29 0.045(2) 0.037(2) 0.036(2) -0.0021(16) 0.0012(17) -0.0017(18)
C30 0.092(5) 0.040(3) 0.057(3) 0.011(2) -0.005(3) -0.006(3)
C31 0.050(3) 0.050(3) 0.059(3) -0.006(2) -0.005(2) -0.006(2)
C32 0.051(3) 0.039(2) 0.0285(18) -0.0030(17) 0.0035(18) -0.004(2)
C33 0.072(4) 0.060(3) 0.045(3) 0.015(2) -0.009(3) -0.015(3)
C34 0.051(3) 0.054(3) 0.040(2) -0.004(2) -0.001(2) -0.007(2)
C35A 0.031(8) 0.076(16) 0.035(6) 0.017(9) 0.000(6) -0.003(7)
C36A 0.058(6) 0.062(7) 0.038(4) -0.014(4) 0.009(4) -0.008(5)
C37A 0.084(8) 0.033(6) 0.048(6) -0.007(5) 0.015(6) -0.002(6)
C38A 0.085(12) 0.069(12) 0.042(8) 0.009(7) 0.008(7) 0.027(10)
C39A 0.039(10) 0.13(3) 0.055(10) 0.011(18) 0.012(7) -0.014(13)
C40A 0.070(7) 0.044(6) 0.054(6) -0.014(6) 0.011(6) -0.007(6)
C41A 0.096(9) 0.096(9) 0.045(5) 0.016(6) 0.011(5) 0.021(7)
C35B 0.050(8) 0.041(8) 0.038(6) -0.004(5) 0.000(6) -0.006(6)
C36B 0.051(14) 0.08(2) 0.016(6) 0.017(12) 0.003(7) 0.002(14)
C37B 0.043(12) 0.068(13) 0.029(6) 0.004(7) -0.005(8) 0.007(10)
C38B 0.086(11) 0.050(9) 0.030(6) 0.001(6) -0.004(6) 0.011(8)
C39B 0.077(10) 0.047(8) 0.037(6) -0.001(6) -0.010(6) 0.011(9)
C40B 0.052(18) 0.071(17) 0.034(7) -0.010(9) 0.007(11) -0.013(13)
C41B 0.066(9) 0.067(11) 0.046(7) 0.009(7) 0.002(7) -0.007(8)

loop_
_atom_type_symbol
_atom_type_description
_atom_type_scat_dispersion_real
_atom_type_scat_dispersion_imag
_atom_type_scat_source
C C 0.0181 0.0091 'International Tables Vol C Tables 4.2.6.8 and 6.1.1.4'
H H 0.0000 0.0000 'International Tables Vol C Tables 4.2.6.8 and 6.1.1.4'
N N 0.0311 0.0180 'International Tables Vol C Tables 4.2.6.8 and 6.1.1.4'
P P 0.2955 0.4335 'International Tables Vol C Tables 4.2.6.8 and 6.1.1.4'

loop_
_exptl_crystal_face_index_h
_exptl_crystal_face_index_k
_exptl_crystal_face_index_l
_exptl_crystal_face_perp_dist
2 -11 -2 0.0561
3 -10 3 0.0586
1 7 9 0.0740
-3 10 -2 0.0441
-3 6 -9 0.0531
-2 -3 -12 0.0555
-1 -8 9 0.0653
5 6 -7 0.0140
-7 2 -1 0.0351
3 -7 8 0.0772
-6 -3 -6 0.0486
6 -2 8 0.0837
7 -3 1 0.0498
-1 -4 12 0.0695

loop_
_geom_angle_atom_site_label_1
_geom_angle_atom_site_label_2
_geom_angle_atom_site_label_3
_geom_angle
C2 P1 P2 95.37(13)
P3 P2 P1 103.29(6)
C3 P3 P2 95.27(15)
C1 N1 C2 110.2(3)
C1 N1 C11 126.2(3)
C2 N1 C11 123.6(3)
C1 N2 C3 110.4(3)
C1 N2 C23 127.1(3)
C3 N2 C23 121.9(3)
N1 C1 C4 127.3(3)
N2 C1 N1 106.8(3)
N2 C1 C4 125.9(4)
N1 C2 P1 130.8(3)
C3 C2 P1 123.1(3)
C3 C2 N1 106.1(3)
N2 C3 P3 130.6(3)
C2 C3 P3 122.9(3)
C2 C3 N2 106.4(3)
C5 C4 C1 121.7(4)
C9 C4 C1 120.1(4)
C9 C4 C5 118.2(4)
C4 C5 H5 120.2
C6 C5 C4 119.6(4)
C6 C5 H5 120.2
C5 C6 H6 119.1
C7 C6 C5 121.7(4)
C7 C6 H6 119.1
C6 C7 C10 121.1(4)
C8 C7 C6 117.9(4)
C8 C7 C10 120.9(4)
C7 C8 H8 119.4
C7 C8 C9 121.2(4)
C9 C8 H8 119.4
C4 C9 H9 119.3
C8 C9 C4 121.3(4)
C8 C9 H9 119.3
C7 C10 H10A 109.5
C7 C10 H10B 109.5
C7 C10 H10C 109.5
H10A C10 H10B 109.5
H10A C10 H10C 109.5
H10B C10 H10C 109.5
C12 C11 N1 118.3(3)
C12 C11 C16 123.7(3)
C16 C11 N1 117.9(3)
C11 C12 C13 117.0(4)
C11 C12 C17 123.3(3)
C13 C12 C17 119.6(4)
C12 C13 H13 119.5
C14 C13 C12 120.9(4)
C14 C13 H13 119.5
C13 C14 H14 119.8
C13 C14 C15 120.5(4)
C15 C14 H14 119.8
C14 C15 H15 119.3
C14 C15 C16 121.3(4)
C16 C15 H15 119.3
C11 C16 C15 116.5(4)
C11 C16 C20 123.3(3)
C15 C16 C20 120.2(4)
C12 C17 H17 107.7
C12 C17 C18 112.2(4)
C12 C17 C19 110.2(4)
C18 C17 H17 107.7
C19 C17 H17 107.7
C19 C17 C18 111.2(5)
C17 C18 H18A 109.5
C17 C18 H18B 109.5
C17 C18 H18C 109.5
H18A C18 H18B 109.5
H18A C18 H18C 109.5
H18B C18 H18C 109.5
C17 C19 H19A 109.5
C17 C19 H19B 109.5
C17 C19 H19C 109.5
H19A C19 H19B 109.5
H19A C19 H19C 109.5
H19B C19 H19C 109.5
C16 C20 H20 107.6
C21 C20 C16 111.1(3)
C21 C20 H20 107.6
C22 C20 C16 111.9(4)
C22 C20 H20 107.6
C22 C20 C21 110.7(4)
C20 C21 H21A 109.5
C20 C21 H21B 109.5
C20 C21 H21C 109.5
H21A C21 H21B 109.5
H21A C21 H21C 109.5
H21B C21 H21C 109.5
C20 C22 H22A 109.5
C20 C22 H22B 109.5
C20 C22 H22C 109.5
H22A C22 H22B 109.5
H22A C22 H22C 109.5
H22B C22 H22C 109.5
C24 C23 N2 118.0(4)
C28 C23 N2 119.1(4)
C28 C23 C24 122.9(4)
C23 C24 C29 122.4(4)
C25 C24 C23 117.0(4)
C25 C24 C29 120.5(4)
C24 C25 H25 119.4
C26 C25 C24 121.1(4)
C26 C25 H25 119.4
C25 C26 H26 119.8
C27 C26 C25 120.5(4)
C27 C26 H26 119.8
C26 C27 H27 119.3
C26 C27 C28 121.5(4)
C28 C27 H27 119.3
C23 C28 C32 122.9(4)
C27 C28 C23 116.9(4)
C27 C28 C32 120.2(4)
C24 C29 H29 107.8
C30 C29 C24 109.9(4)
C30 C29 H29 107.8
C31 C29 C24 111.8(4)
C31 C29 H29 107.8
C31 C29 C30 111.6(4)
C29 C30 H30A 109.5
C29 C30 H30B 109.5
C29 C30 H30C 109.5
H30A C30 H30B 109.5
H30A C30 H30C 109.5
H30B C30 H30C 109.5
C29 C31 H31A 109.5
C29 C31 H31B 109.5
C29 C31 H31C 109.5
H31A C31 H31B 109.5
H31A C31 H31C 109.5
H31B C31 H31C 109.5
C28 C32 H32 108.1
C28 C32 C33 112.1(4)
C28 C32 C34 111.1(3)
C33 C32 H32 108.1
C34 C32 H32 108.1
C34 C32 C33 109.2(4)
C32 C33 H33A 109.5
C32 C33 H33B 109.5
C32 C33 H33C 109.5
H33A C33 H33B 109.5
H33A C33 H33C 109.5
H33B C33 H33C 109.5
C32 C34 H34A 109.5
C32 C34 H34B 109.5
C32 C34 H34C 109.5
H34A C34 H34B 109.5
H34A C34 H34C 109.5
H34B C34 H34C 109.5
C36A C35A C41A 116.9(14)
C40A C35A C36A 121.1(17)
C40A C35A C41A 121.6(18)
C35A C36A H36A 122.0
C35A C36A C37A 116.0(14)
C37A C36A H36A 122.0
C36A C37A H37A 119.0
C38A C37A C36A 122.0(14)
C38A C37A H37A 119.0
C37A C38A H38A 121.5
C37A C38A C39A 117(2)
C39A C38A H38A 121.5
C38A C39A H39A 118.1
C40A C39A C38A 124(2)
C40A C39A H39A 118.1
C35A C40A H40A 120.1
C39A C40A C35A 119.7(16)
C39A C40A H40A 120.1
C35A C41A H41A 109.5
C35A C41A H41B 109.5
C35A C41A H41C 109.5
H41A C41A H41B 109.5
H41A C41A H41C 109.5
H41B C41A H41C 109.5
C36B C35B C40B 122.5(19)
C36B C35B C41B 120.1(16)
C41B C35B C40B 117.0(15)
C35B C36B H36B 118.7
C37B C36B C35B 123(2)
C37B C36B H36B 118.7
C36B C37B H37B 121.3
C36B C37B C38B 117.4(18)
C38B C37B H37B 121.3
C37B C38B H38B 119.0
C39B C38B C37B 122.0(18)
C39B C38B H38B 119.0
C38B C39B H39B 118.6
C38B C39B C40B 123(2)
C40B C39B H39B 118.6
C35B C40B H40B 124.6
C39B C40B C35B 111(2)
C39B C40B H40B 124.6
C35B C41B H41D 109.5
C35B C41B H41E 109.5
C35B C41B H41F 109.5
H41D C41B H41E 109.5
H41D C41B H41F 109.5
H41E C41B H41F 109.5

loop_
_geom_bond_atom_site_label_1
_geom_bond_atom_site_label_2
_geom_bond_distance
P1 P2 2.1078(14)
P1 C2 1.747(4)
P2 P3 2.1066(17)
P3 C3 1.755(4)
N1 C1 1.365(5)
N1 C2 1.410(5)
N1 C11 1.448(4)
N2 C1 1.355(4)
N2 C3 1.406(5)
N2 C23 1.440(5)
C1 C4 1.465(6)
C2 C3 1.395(5)
C4 C5 1.396(5)
C4 C9 1.391(6)
C5 H5 0.9300
C5 C6 1.396(6)
C6 H6 0.9300
C6 C7 1.391(7)
C7 C8 1.374(6)
C7 C10 1.500(6)
C8 H8 0.9300
C8 C9 1.380(7)
C9 H9 0.9300
C10 H10A 0.9600
C10 H10B 0.9600
C10 H10C 0.9600
C11 C12 1.392(5)
C11 C16 1.398(6)
C12 C13 1.408(5)
C12 C17 1.510(6)
C13 H13 0.9300
C13 C14 1.369(6)
C14 H14 0.9300
C14 C15 1.388(6)
C15 H15 0.9300
C15 C16 1.399(5)
C16 C20 1.528(5)
C17 H17 0.9800
C17 C18 1.534(7)
C17 C19 1.527(8)
C18 H18A 0.9600
C18 H18B 0.9600
C18 H18C 0.9600
C19 H19A 0.9600
C19 H19B 0.9600
C19 H19C 0.9600
C20 H20 0.9800
C20 C21 1.523(6)
C20 C22 1.515(6)
C21 H21A 0.9600
C21 H21B 0.9600
C21 H21C 0.9600
C22 H22A 0.9600
C22 H22B 0.9600
C22 H22C 0.9600
C23 C24 1.417(6)
C23 C28 1.399(6)
C24 C25 1.388(6)
C24 C29 1.523(6)
C25 H25 0.9300
C25 C26 1.386(6)
C26 H26 0.9300
C26 C27 1.377(7)
C27 H27 0.9300
C27 C28 1.396(5)
C28 C32 1.522(6)
C29 H29 0.9800
C29 C30 1.523(6)
C29 C31 1.519(7)
C30 H30A 0.9600
C30 H30B 0.9600
C30 H30C 0.9600
C31 H31A 0.9600
C31 H31B 0.9600
C31 H31C 0.9600
C32 H32 0.9800
C32 C33 1.536(7)
C32 C34 1.530(6)
C33 H33A 0.9600
C33 H33B 0.9600
C33 H33C 0.9600
C34 H34A 0.9600
C34 H34B 0.9600
C34 H34C 0.9600
C35A C36A 1.39(2)
C35A C40A 1.35(2)
C35A C41A 1.54(3)
C36A H36A 0.9300
C36A C37A 1.409(16)
C37A H37A 0.9300
C37A C38A 1.34(3)
C38A H38A 0.9300
C38A C39A 1.38(2)
C39A H39A 0.9300
C39A C40A 1.30(3)
C40A H40A 0.9300
C41A H41A 0.9600
C41A H41B 0.9600
C41A H41C 0.9600
C35B C36B 1.35(3)
C35B C40B 1.51(4)
C35B C41B 1.51(2)
C36B H36B 0.9300
C36B C37B 1.34(4)
C37B H37B 0.9300
C37B C38B 1.41(3)
C38B H38B 0.9300
C38B C39B 1.37(2)
C39B H39B 0.9300
C39B C40B 1.42(3)
C40B H40B 0.9300
C41B H41D 0.9600
C41B H41E 0.9600
C41B H41F 0.9600

loop_
_geom_torsion_atom_site_label_1
_geom_torsion_atom_site_label_2
_geom_torsion_atom_site_label_3
_geom_torsion_atom_site_label_4
_geom_torsion
P1 C2 C3 P3 -1.2(5)
P1 C2 C3 N2 178.9(3)
P2 P1 C2 N1 -176.9(4)
P2 P1 C2 C3 0.8(4)
P2 P3 C3 N2 -179.3(4)
P2 P3 C3 C2 0.9(4)
N1 C1 C4 C5 32.5(6)
N1 C1 C4 C9 -148.1(4)
N1 C2 C3 P3 176.9(3)
N1 C2 C3 N2 -3.0(4)
N1 C11 C12 C13 -178.1(4)
N1 C11 C12 C17 4.8(6)
N1 C11 C16 C15 178.1(4)
N1 C11 C16 C20 -1.3(6)
N2 C1 C4 C5 -148.8(4)
N2 C1 C4 C9 30.6(7)
N2 C23 C24 C25 179.8(3)
N2 C23 C24 C29 1.0(5)
N2 C23 C28 C27 179.5(3)
N2 C23 C28 C32 0.1(6)
C1 N1 C2 P1 -179.3(3)
C1 N1 C2 C3 2.7(4)
C1 N1 C11 C12 73.1(5)
C1 N1 C11 C16 -106.8(5)
C1 N2 C3 P3 -177.6(3)
C1 N2 C3 C2 2.3(5)
C1 N2 C23 C24 73.7(5)
C1 N2 C23 C28 -107.1(5)
C1 C4 C5 C6 -179.8(4)
C1 C4 C9 C8 -179.4(5)
C2 N1 C1 N2 -1.4(4)
C2 N1 C1 C4 177.5(4)
C2 N1 C11 C12 -103.0(5)
C2 N1 C11 C16 77.0(5)
C3 N2 C1 N1 -0.6(4)
C3 N2 C1 C4 -179.5(4)
C3 N2 C23 C24 -96.7(5)
C3 N2 C23 C28 82.6(5)
C4 C5 C6 C7 -0.1(6)
C5 C4 C9 C8 0.0(7)
C5 C6 C7 C8 -1.5(7)
C5 C6 C7 C10 -178.5(4)
C6 C7 C8 C9 2.4(8)
C7 C8 C9 C4 -1.7(9)
C9 C4 C5 C6 0.9(6)
C10 C7 C8 C9 179.4(5)
C11 N1 C1 N2 -178.0(4)
C11 N1 C1 C4 0.9(7)
C11 N1 C2 P1 -2.6(6)
C11 N1 C2 C3 179.5(3)
C11 C12 C13 C14 -0.2(6)
C11 C12 C17 C18 -122.7(5)
C11 C12 C17 C19 112.9(5)
C11 C16 C20 C21 -139.0(4)
C11 C16 C20 C22 96.6(5)
C12 C11 C16 C15 -1.9(6)
C12 C11 C16 C20 178.7(4)
C12 C13 C14 C15 -1.4(7)
C13 C12 C17 C18 60.3(6)
C13 C12 C17 C19 -64.1(5)
C13 C14 C15 C16 1.4(7)
C14 C15 C16 C11 0.2(6)
C14 C15 C16 C20 179.6(4)
C15 C16 C20 C21 41.6(6)
C15 C16 C20 C22 -82.8(5)
C16 C11 C12 C13 1.9(6)
C16 C11 C12 C17 -175.2(4)
C17 C12 C13 C14 177.0(4)
C23 N2 C1 N1 -171.8(4)
C23 N2 C1 C4 9.2(7)
C23 N2 C3 P3 -5.8(6)
C23 N2 C3 C2 174.1(4)
C23 C24 C25 C26 0.6(6)
C23 C24 C29 C30 116.3(5)
C23 C24 C29 C31 -119.3(4)
C23 C28 C32 C33 118.1(5)
C23 C28 C32 C34 -119.3(4)
C24 C23 C28 C27 -1.3(6)
C24 C23 C28 C32 179.3(4)
C24 C25 C26 C27 -1.0(6)
C25 C24 C29 C30 -62.4(5)
C25 C24 C29 C31 62.0(5)
C25 C26 C27 C28 0.2(6)
C26 C27 C28 C23 0.9(6)
C26 C27 C28 C32 -179.6(4)
C27 C28 C32 C33 -61.3(5)
C27 C28 C32 C34 61.3(5)
C28 C23 C24 C25 0.6(6)
C28 C23 C24 C29 -178.2(4)
C29 C24 C25 C26 179.3(4)
C35A C36A C37A C38A 6(2)
C36A C35A C40A C39A 6(3)
C36A C37A C38A C39A -3(3)
C37A C38A C39A C40A 1(3)
C38A C39A C40A C35A -2(3)
C40A C35A C36A C37A -7(3)
C41A C35A C36A C37A -179.6(13)
C41A C35A C40A C39A 177.7(17)
C35B C36B C37B C38B 8(4)
C36B C35B C40B C39B 14(3)
C36B C37B C38B C39B -7(3)
C37B C38B C39B C40B 10(3)
C38B C39B C40B C35B -13(3)
C40B C35B C36B C37B -13(3)
C41B C35B C36B C37B 175(2)
C41B C35B C40B C39B -173.7(18)

loop_
_exptl_oxdiff_crystal_face_indexfrac_h
_exptl_oxdiff_crystal_face_indexfrac_k
_exptl_oxdiff_crystal_face_indexfrac_l
_exptl_oxdiff_crystal_face_x
_exptl_oxdiff_crystal_face_y
_exptl_oxdiff_crystal_face_z
1.8140 -10.9341 -2.1511 0.2225 -0.7515 0.6211
2.8642 -10.1880 2.9969 0.1241 -0.4212 0.8984
0.6112 7.4909 9.3723 -0.2838 0.9556 0.0795
-2.7061 10.4883 -2.0521 -0.1450 0.4912 -0.8589
-3.3681 5.9567 -8.9668 0.0474 -0.1563 -0.9866
-2.1472 -2.6583 -11.5492 0.2374 -0.7979 -0.5540
-1.3352 -7.8708 8.7717 -0.5952 -0.1759 0.7841
4.7629 5.7977 -6.9309 0.8946 0.2652 -0.3597
-7.1385 1.7235 -0.9973 -0.7666 -0.2282 -0.6001
2.9879 -6.9989 8.0047 -0.0568 0.0268 0.9734
-5.9886 -3.0158 -6.0004 -0.4504 -0.7262 -0.5071
5.9858 -1.9882 8.0032 0.3257 0.4851 0.8846
6.9914 -2.9863 1.0058 0.7400 0.1384 0.6617
-1.0114 -4.0060 11.9996 -0.6703 0.2435 0.7470
